data_4022006
loop_
_publ_author_name
'Hyuma Masu'
'Ikuko Mizutani'
'Takako Kato'
'Isao Azumaya'
'Kentaro Yamaguchi'
'Keiki Kishikawa'
'Shigeo Kohmoto'

_publ_contact_author_address
;Department of Applied Chemistry and Biotechnology, 
Faculty of Engineering, Chiba University 1-33, Yayoi-cho, 
Inage-ku, Chiba 263-8522, Japan
;
_publ_contact_author_email kohmoto@faculty.chiba-u.jp
_publ_contact_author_fax +81-43-290-3422
_publ_contact_author_name 'Shigeo Kohmoto'
_publ_contact_author_phone +81-43-290-3420
_publ_section_title
;
 Naphthalene- and Anthracene-Based Aromatic Foldamers with
 Iminodicarbonyl Linkers: Their Stabilities and Application to a Chiral
 Photochromic System Using Retro [4 + 4] Cycloaddition
;
_journal_name_full 'Journal of Organic Chemistry'
_journal_page_first 8037
_journal_page_last 8044
_journal_paper_doi 10.1021/jo0611317
_journal_volume 71
_journal_year 2006
_chemical_formula_sum 'C54 H42 N2 O4'
_chemical_formula_weight 782.90
_chemical_name_systematic
;
 ?
;
_space_group_IT_number 2
_symmetry_cell_setting triclinic
_symmetry_space_group_name_Hall '-P 1'
_symmetry_space_group_name_H-M 'P -1'
_atom_sites_solution_hydrogens geom
_atom_sites_solution_primary direct
_atom_sites_solution_secondary difmap
_audit_creation_method SHELXL-97
_cell_angle_alpha 103.9160(10)
_cell_angle_beta 97.8330(10)
_cell_angle_gamma 110.0190(10)
_cell_formula_units_Z 1
_cell_length_a 9.0414(7)
_cell_length_b 9.4957(7)
_cell_length_c 13.2099(10)
_cell_measurement_reflns_used 2831
_cell_measurement_temperature 150
_cell_measurement_theta_max 25.49
_cell_measurement_theta_min 2.40
_cell_volume 1004.17(13)
_computing_cell_refinement 'Bruker SMART'
_computing_data_collection 'Bruker SMART'
_computing_data_reduction 'Bruker SAINT'
_computing_molecular_graphics 'Bruker SHELXTL'
_computing_publication_material 'Bruker SHELXTL'
_computing_structure_refinement 'SHELXL-97 (Sheldrick, 1997)'
_computing_structure_solution 'SHELXS-97 (Sheldrick, 1990)'
_diffrn_ambient_temperature 150
_diffrn_detector_area_resol_mean 8.333
_diffrn_measured_fraction_theta_full 0.990
_diffrn_measured_fraction_theta_max 0.990
_diffrn_measurement_device_type 'Bruker ApexII CCD area detector'
_diffrn_measurement_method 'phi and omega scans'
_diffrn_radiation_monochromator graphite
_diffrn_radiation_source 'fine-focus sealed tube'
_diffrn_radiation_type MoK\a
_diffrn_radiation_wavelength 0.71073
_diffrn_reflns_av_R_equivalents 0.0237
_diffrn_reflns_av_sigmaI/netI 0.0315
_diffrn_reflns_limit_h_max 11
_diffrn_reflns_limit_h_min -11
_diffrn_reflns_limit_k_max 11
_diffrn_reflns_limit_k_min -11
_diffrn_reflns_limit_l_max 16
_diffrn_reflns_limit_l_min -16
_diffrn_reflns_number 10605
_diffrn_reflns_theta_full 26.34
_diffrn_reflns_theta_max 26.34
_diffrn_reflns_theta_min 1.64
_exptl_absorpt_coefficient_mu 0.081
_exptl_absorpt_correction_T_max 0.9959
_exptl_absorpt_correction_T_min 0.9919
_exptl_absorpt_correction_type empirical
_exptl_absorpt_process_details 'SADABS SHeldrick 1996'
_exptl_crystal_colour yellow
_exptl_crystal_density_diffrn 1.295
_exptl_crystal_density_method 'not measured'
_exptl_crystal_description plate
_exptl_crystal_F_000 412
_exptl_crystal_size_max 0.10
_exptl_crystal_size_mid 0.10
_exptl_crystal_size_min 0.05
_refine_diff_density_max 0.857
_refine_diff_density_min -0.348
_refine_diff_density_rms 0.053
_refine_ls_extinction_method none
_refine_ls_goodness_of_fit_ref 1.050
_refine_ls_hydrogen_treatment constr
_refine_ls_matrix_type full
_refine_ls_number_parameters 272
_refine_ls_number_reflns 4057
_refine_ls_number_restraints 0
_refine_ls_restrained_S_all 1.050
_refine_ls_R_factor_all 0.0776
_refine_ls_R_factor_gt 0.0585
_refine_ls_shift/su_max 0.002
_refine_ls_shift/su_mean 0.000
_refine_ls_structure_factor_coef Fsqd
_refine_ls_weighting_details 'calc w=1/[\s^2^(Fo^2^)+(0.0716P)^2^+0.7336P] where P=(Fo^2^+2Fc^2^)/3'
_refine_ls_weighting_scheme calc
_refine_ls_wR_factor_gt 0.1486
_refine_ls_wR_factor_ref 0.1621
_reflns_number_gt 3057
_reflns_number_total 4057
_reflns_threshold_expression >2sigma(I)
_cod_data_source_file jo0611317si20060602_071659.cif
_cod_depositor_comments
;
The following automatic conversions were performed:
'_symmetry_cell_setting' value 'Triclinic' changed to 'triclinic'
according to '/home/saulius/struct/CIF-dictionaries/cif_core.dic'
dictionary named 'cif_core.dic' version 2.4.1 from 2010-06-29.

Automatic conversion script
Id: cif_fix_enum 1527 2010-12-29 10:47:43Z saulius 
;
_cod_database_code 4022006

loop_
_symmetry_equiv_pos_as_xyz
'x, y, z'
'-x, -y, -z'

loop_
_atom_site_label
_atom_site_type_symbol
_atom_site_fract_x
_atom_site_fract_y
_atom_site_fract_z
_atom_site_U_iso_or_equiv
_atom_site_adp_type
_atom_site_occupancy
_atom_site_symmetry_multiplicity
_atom_site_calc_flag
_atom_site_refinement_flags
O1 O 0.34655(18) 0.77934(17) 0.15087(12) 0.0308(4) Uani 1 1 d .
O2 O 0.7002(2) 0.6935(2) 0.37793(13) 0.0404(4) Uani 1 1 d .
N1 N 0.4928(2) 0.7197(2) 0.27521(13) 0.0252(4) Uani 1 1 d .
C4 C 0.7558(2) 0.7802(2) 0.14075(17) 0.0264(5) Uani 1 1 d .
H4 H 0.7332 0.8524 0.1935 0.032 Uiso 1 1 calc R
C3 C 0.6260(2) 0.6388(2) 0.07277(15) 0.0213(4) Uani 1 1 d .
C2 C 0.4643(2) 0.5989(2) 0.08192(15) 0.0215(4) Uani 1 1 d .
C7 C 0.8281(2) 0.5749(2) -0.01552(17) 0.0258(5) Uani 1 1 d .
H7 H 0.8544 0.5066 -0.0687 0.031 Uiso 1 1 calc R
C8 C 0.6628(2) 0.5352(2) -0.00917(15) 0.0214(4) Uani 1 1 d .
C9 C 0.5815(3) 0.6314(3) 0.30388(17) 0.0274(5) Uani 1 1 d .
C1 C 0.4258(2) 0.7039(2) 0.17020(16) 0.0235(4) Uani 1 1 d .
C19 C 0.6137(3) 0.3772(3) 0.21486(17) 0.0275(5) Uani 1 1 d .
C10 C 0.5119(3) 0.4594(3) 0.24544(16) 0.0263(5) Uani 1 1 d .
C21 C 0.3494(3) 0.8233(3) 0.40495(17) 0.0334(5) Uani 1 1 d .
C6 C 0.9483(3) 0.7086(3) 0.05305(18) 0.0301(5) Uani 1 1 d .
H6 H 1.0575 0.7318 0.0484 0.036 Uiso 1 1 calc R
C18 C 0.7838(3) 0.4536(3) 0.23082(19) 0.0337(5) Uani 1 1 d .
H18 H 0.8360 0.5643 0.2640 0.040 Uiso 1 1 calc R
C5 C 0.9111(3) 0.8133(3) 0.13124(18) 0.0306(5) Uani 1 1 d .
H5 H 0.9955 0.9079 0.1777 0.037 Uiso 1 1 calc R
C11 C 0.3483(3) 0.3776(3) 0.22938(19) 0.0325(5) Uani 1 1 d .
H11 H 0.2824 0.4331 0.2512 0.039 Uiso 1 1 calc R
C20 C 0.4983(3) 0.8569(3) 0.36086(17) 0.0293(5) Uani 1 1 d .
H20A H 0.5115 0.9459 0.3315 0.035 Uiso 1 1 calc R
H20B H 0.5945 0.8899 0.4203 0.035 Uiso 1 1 calc R
C14 C 0.5383(3) 0.2113(3) 0.16513(19) 0.0341(5) Uani 1 1 d .
C15 C 0.6365(4) 0.1274(3) 0.1331(2) 0.0441(6) Uani 1 1 d .
H15 H 0.5875 0.0165 0.1001 0.053 Uiso 1 1 calc R
C13 C 0.3692(3) 0.1328(3) 0.1492(2) 0.0422(6) Uani 1 1 d .
H13 H 0.3193 0.0220 0.1156 0.051 Uiso 1 1 calc R
C17 C 0.8728(3) 0.3676(3) 0.1983(2) 0.0432(6) Uani 1 1 d .
H17 H 0.9867 0.4197 0.2093 0.052 Uiso 1 1 calc R
C12 C 0.2767(3) 0.2140(3) 0.1814(2) 0.0437(6) Uani 1 1 d .
H12 H 0.1633 0.1595 0.1712 0.052 Uiso 1 1 calc R
C16 C 0.7983(4) 0.2031(3) 0.1490(2) 0.0488(7) Uani 1 1 d .
H16 H 0.8621 0.1455 0.1268 0.059 Uiso 1 1 calc R
C26 C 0.2379(3) 0.8890(4) 0.3753(2) 0.0509(7) Uani 1 1 d .
H26 H 0.2578 0.9482 0.3264 0.061 Uiso 1 1 calc R
C22 C 0.3222(4) 0.7392(4) 0.4764(2) 0.0510(7) Uani 1 1 d .
C24 C 0.0776(4) 0.7887(4) 0.4841(2) 0.0624(9) Uani 1 1 d .
H24 H -0.0160 0.7764 0.5119 0.075 Uiso 1 1 calc R
C23 C 0.1780(4) 0.7221(4) 0.5174(2) 0.0654(9) Uani 1 1 d .
H23 H 0.1543 0.6649 0.5671 0.078 Uiso 1 1 calc R
C25 C 0.1026(4) 0.8704(4) 0.4145(3) 0.0649(9) Uani 1 1 d .
H25 H 0.0284 0.9144 0.3929 0.078 Uiso 1 1 calc R
C27 C 0.4328(5) 0.6732(5) 0.5169(3) 0.0805(12) Uani 1 1 d .
H27A H 0.4161 0.5739 0.4636 0.121 Uiso 1 1 calc R
H27B H 0.4119 0.6534 0.5841 0.121 Uiso 1 1 calc R
H27C H 0.5449 0.7478 0.5301 0.121 Uiso 1 1 calc R

loop_
_atom_site_aniso_label
_atom_site_aniso_U_11
_atom_site_aniso_U_22
_atom_site_aniso_U_33
_atom_site_aniso_U_23
_atom_site_aniso_U_13
_atom_site_aniso_U_12
O1 0.0361(8) 0.0303(8) 0.0314(8) 0.0081(7) 0.0084(7) 0.0204(7)
O2 0.0368(9) 0.0481(10) 0.0329(9) 0.0023(8) -0.0017(7) 0.0231(8)
N1 0.0294(9) 0.0279(9) 0.0210(9) 0.0046(7) 0.0066(7) 0.0161(8)
C4 0.0289(11) 0.0226(10) 0.0258(11) 0.0053(8) 0.0064(9) 0.0094(9)
C3 0.0243(10) 0.0214(10) 0.0198(10) 0.0080(8) 0.0060(8) 0.0097(8)
C2 0.0245(10) 0.0226(10) 0.0202(10) 0.0081(8) 0.0059(8) 0.0114(8)
C7 0.0254(11) 0.0309(11) 0.0273(11) 0.0125(9) 0.0105(8) 0.0143(9)
C8 0.0236(10) 0.0234(10) 0.0204(10) 0.0097(8) 0.0060(8) 0.0107(8)
C9 0.0283(11) 0.0363(12) 0.0229(11) 0.0096(9) 0.0091(9) 0.0177(9)
C1 0.0236(10) 0.0228(10) 0.0242(10) 0.0063(8) 0.0071(8) 0.0093(8)
C19 0.0338(12) 0.0336(11) 0.0247(11) 0.0153(9) 0.0106(9) 0.0187(10)
C10 0.0292(11) 0.0334(11) 0.0240(11) 0.0151(9) 0.0084(8) 0.0162(9)
C21 0.0326(12) 0.0372(12) 0.0220(11) -0.0044(9) 0.0053(9) 0.0133(10)
C6 0.0217(10) 0.0348(12) 0.0370(12) 0.0157(10) 0.0092(9) 0.0108(9)
C18 0.0351(12) 0.0404(13) 0.0354(13) 0.0186(10) 0.0137(10) 0.0198(10)
C5 0.0253(11) 0.0270(11) 0.0324(12) 0.0083(9) 0.0033(9) 0.0038(9)
C11 0.0306(12) 0.0372(13) 0.0400(13) 0.0225(11) 0.0125(10) 0.0168(10)
C20 0.0334(12) 0.0300(11) 0.0223(11) 0.0003(9) 0.0052(9) 0.0156(9)
C14 0.0450(14) 0.0327(12) 0.0332(12) 0.0164(10) 0.0114(10) 0.0205(11)
C15 0.0628(18) 0.0375(13) 0.0440(15) 0.0160(11) 0.0160(13) 0.0304(13)
C13 0.0452(14) 0.0281(12) 0.0512(15) 0.0159(11) 0.0047(12) 0.0118(11)
C17 0.0403(14) 0.0581(16) 0.0517(16) 0.0291(13) 0.0243(12) 0.0304(13)
C12 0.0314(13) 0.0393(14) 0.0625(17) 0.0289(13) 0.0067(12) 0.0088(11)
C16 0.0658(19) 0.0549(17) 0.0541(17) 0.0259(14) 0.0296(14) 0.0454(15)
C26 0.0383(14) 0.0582(17) 0.0466(16) -0.0051(13) 0.0053(12) 0.0238(13)
C22 0.0535(17) 0.0658(18) 0.0321(14) 0.0159(13) 0.0116(12) 0.0201(14)
C24 0.0429(16) 0.093(2) 0.0381(16) 0.0038(16) 0.0028(13) 0.0250(17)
C23 0.079(2) 0.075(2) 0.0365(16) 0.0127(15) 0.0216(15) 0.0242(19)
C25 0.0508(18) 0.095(3) 0.0499(18) 0.0074(18) 0.0070(14) 0.0419(18)
C27 0.123(3) 0.101(3) 0.068(2) 0.048(2) 0.052(2) 0.077(3)

loop_
_atom_type_symbol
_atom_type_description
_atom_type_scat_dispersion_real
_atom_type_scat_dispersion_imag
_atom_type_scat_source
C C 0.0033 0.0016 'International Tables Vol C Tables 4.2.6.8 and 6.1.1.4'
H H 0.0000 0.0000 'International Tables Vol C Tables 4.2.6.8 and 6.1.1.4'
N N 0.0061 0.0033 'International Tables Vol C Tables 4.2.6.8 and 6.1.1.4'
O O 0.0106 0.0060 'International Tables Vol C Tables 4.2.6.8 and 6.1.1.4'

loop_
_geom_angle_atom_site_label_1
_geom_angle_atom_site_label_2
_geom_angle_atom_site_label_3
_geom_angle
_geom_angle_site_symmetry_1
C1 N1 C9 123.97(17) .
C1 N1 C20 117.25(16) .
C9 N1 C20 117.76(17) .
C5 C4 C3 121.17(19) .
C5 C4 H4 119.4 .
C3 C4 H4 119.4 .
C2 C3 C4 122.72(18) .
C2 C3 C8 119.15(18) .
C4 C3 C8 118.12(18) .
C8 C2 C3 121.55(18) 2_665
C8 C2 C1 119.01(17) 2_665
C3 C2 C1 119.42(17) .
C6 C7 C8 121.24(19) .
C6 C7 H7 119.4 .
C8 C7 H7 119.4 .
C2 C8 C7 122.28(18) 2_665
C2 C8 C3 119.20(18) 2_665
C7 C8 C3 118.50(18) .
O2 C9 N1 120.2(2) .
O2 C9 C10 122.9(2) .
N1 C9 C10 116.70(18) .
O1 C1 N1 120.88(18) .
O1 C1 C2 121.52(18) .
N1 C1 C2 117.47(17) .
C18 C19 C14 119.0(2) .
C18 C19 C10 123.2(2) .
C14 C19 C10 117.8(2) .
C11 C10 C19 120.2(2) .
C11 C10 C9 118.20(19) .
C19 C10 C9 121.38(19) .
C22 C21 C26 119.1(2) .
C22 C21 C20 122.8(2) .
C26 C21 C20 118.0(2) .
C7 C6 C5 120.20(19) .
C7 C6 H6 119.9 .
C5 C6 H6 119.9 .
C17 C18 C19 119.9(2) .
C17 C18 H18 120.1 .
C19 C18 H18 120.1 .
C4 C5 C6 120.7(2) .
C4 C5 H5 119.6 .
C6 C5 H5 119.6 .
C10 C11 C12 121.1(2) .
C10 C11 H11 119.4 .
C12 C11 H11 119.4 .
N1 C20 C21 113.43(18) .
N1 C20 H20A 108.9 .
C21 C20 H20A 108.9 .
N1 C20 H20B 108.9 .
C21 C20 H20B 108.9 .
H20A C20 H20B 107.7 .
C13 C14 C19 119.9(2) .
C13 C14 C15 121.3(2) .
C19 C14 C15 118.8(2) .
C16 C15 C14 121.0(2) .
C16 C15 H15 119.5 .
C14 C15 H15 119.5 .
C12 C13 C14 120.8(2) .
C12 C13 H13 119.6 .
C14 C13 H13 119.6 .
C18 C17 C16 121.2(2) .
C18 C17 H17 119.4 .
C16 C17 H17 119.4 .
C13 C12 C11 120.2(2) .
C13 C12 H12 119.9 .
C11 C12 H12 119.9 .
C15 C16 C17 120.1(2) .
C15 C16 H16 120.0 .
C17 C16 H16 120.0 .
C25 C26 C21 122.3(3) .
C25 C26 H26 118.8 .
C21 C26 H26 118.8 .
C21 C22 C23 117.4(3) .
C21 C22 C27 123.8(3) .
C23 C22 C27 118.6(3) .
C25 C24 C23 123.8(3) .
C25 C24 H24 118.1 .
C23 C24 H24 118.1 .
C24 C23 C22 119.3(3) .
C24 C23 H23 120.3 .
C22 C23 H23 120.3 .
C24 C25 C26 118.0(3) .
C24 C25 H25 121.0 .
C26 C25 H25 121.0 .
C22 C27 H27A 109.5 .
C22 C27 H27B 109.5 .
H27A C27 H27B 109.5 .
C22 C27 H27C 109.5 .
H27A C27 H27C 109.5 .
H27B C27 H27C 109.5 .

loop_
_geom_bond_atom_site_label_1
_geom_bond_atom_site_label_2
_geom_bond_distance
_geom_bond_site_symmetry_2
O1 C1 1.217(2) .
O2 C9 1.208(3) .
N1 C1 1.387(3) .
N1 C9 1.422(3) .
N1 C20 1.487(3) .
C4 C5 1.361(3) .
C4 C3 1.428(3) .
C4 H4 0.9500 .
C3 C2 1.410(3) .
C3 C8 1.435(3) .
C2 C8 1.405(3) 2_665
C2 C1 1.505(3) .
C7 C6 1.359(3) .
C7 C8 1.431(3) .
C7 H7 0.9500 .
C8 C2 1.405(3) 2_665
C9 C10 1.489(3) .
C19 C18 1.418(3) .
C19 C14 1.422(3) .
C19 C10 1.435(3) .
C10 C11 1.373(3) .
C21 C22 1.371(4) .
C21 C26 1.414(4) .
C21 C20 1.504(3) .
C6 C5 1.413(3) .
C6 H6 0.9500 .
C18 C17 1.368(3) .
C18 H18 0.9500 .
C5 H5 0.9500 .
C11 C12 1.400(3) .
C11 H11 0.9500 .
C20 H20A 0.9900 .
C20 H20B 0.9900 .
C14 C13 1.412(3) .
C14 C15 1.424(3) .
C15 C16 1.351(4) .
C15 H15 0.9500 .
C13 C12 1.362(4) .
C13 H13 0.9500 .
C17 C16 1.410(4) .
C17 H17 0.9500 .
C12 H12 0.9500 .
C16 H16 0.9500 .
C26 C25 1.366(4) .
C26 H26 0.9500 .
C22 C23 1.452(4) .
C22 C27 1.458(4) .
C24 C25 1.333(5) .
C24 C23 1.354(5) .
C24 H24 0.9500 .
C23 H23 0.9500 .
C25 H25 0.9500 .
C27 H27A 0.9800 .
C27 H27B 0.9800 .
C27 H27C 0.9800 .
